data_4115000
loop_
_publ_author_name
'Andrey Yu. Kovalevsky'
'Kimberly A. Bagley'
'Philip Coppens'

_publ_section_title
;
 The First Photocrystallographic Evidence for Light-Induced Metastable
 Linkage Isomers of Ruthenium Sulfur Dioxide Complexes
;
_journal_name_full 'Journal of the American Chemical Society'
_journal_page_first 9241
_journal_page_last 9248
_journal_paper_doi 10.1021/ja026045c
_journal_volume 124
_journal_year 2002
_chemical_formula_sum 'Cl2 H12 N4 O2 Ru S'
_chemical_formula_weight 304.17
_chemical_name_common trans-[Ru(II)(NH3)4Cl(SO2)]Cl
_chemical_name_systematic
; 
  trans-Tetraamminechloro(sulfur dioxide)ruthenium(II) chloride
;
_space_group_IT_number 62
_symmetry_cell_setting orthorhombic
_symmetry_space_group_name_Hall '-P 2ac 2n'
_symmetry_space_group_name_H-M 'P n m a'
_atom_sites_solution_hydrogens geom
_atom_sites_solution_primary direct
_atom_sites_solution_secondary difmap
_audit_creation_method SHELXL-97
_cell_angle_alpha 90.00
_cell_angle_beta 90.00
_cell_angle_gamma 90.00
_cell_formula_units_Z 4
_cell_length_a 13.8336(8)
_cell_length_b 7.2918(4)
_cell_length_c 9.2037(6)
_cell_measurement_reflns_used 732
_cell_measurement_temperature 90(1)
_cell_measurement_theta_max 30
_cell_measurement_theta_min 4
_cell_volume 928.39(10)
_computing_cell_refinement 'Bruker SMART'
_computing_data_collection 'Bruker SMART'
_computing_data_reduction 'Bruker SHELXTL'
_computing_molecular_graphics 'Bruker SHELXTL'
_computing_publication_material 'Bruker SHELXTL'
_computing_structure_refinement 'SHELXL-97 (Sheldrick, 1997)'
_computing_structure_solution 'SHELXS-97 (Sheldrick, 1990)'
_diffrn_ambient_temperature 90(1)
_diffrn_measured_fraction_theta_full 0.999
_diffrn_measured_fraction_theta_max 0.999
_diffrn_measurement_device_type 'CCD area detector'
_diffrn_measurement_method 'phi and omega scans'
_diffrn_radiation_monochromator graphite
_diffrn_radiation_source 'rotating anode'
_diffrn_radiation_type MoK\a
_diffrn_radiation_wavelength 0.71073
_diffrn_reflns_av_R_equivalents 0.0787
_diffrn_reflns_av_sigmaI/netI 0.0345
_diffrn_reflns_limit_h_max 19
_diffrn_reflns_limit_h_min -19
_diffrn_reflns_limit_k_max 10
_diffrn_reflns_limit_k_min -10
_diffrn_reflns_limit_l_max 12
_diffrn_reflns_limit_l_min -12
_diffrn_reflns_number 15219
_diffrn_reflns_theta_full 30.05
_diffrn_reflns_theta_max 30.05
_diffrn_reflns_theta_min 2.66
_exptl_absorpt_coefficient_mu 2.447
_exptl_absorpt_correction_T_max 0.9085
_exptl_absorpt_correction_T_min 0.8378
_exptl_absorpt_correction_type 'face-indexed non-empirical'
_exptl_crystal_colour dark_brown
_exptl_crystal_density_diffrn 2.176
_exptl_crystal_description parallelepiped
_exptl_crystal_F_000 600
_exptl_crystal_size_max 0.08
_exptl_crystal_size_mid 0.04
_exptl_crystal_size_min 0.04
_refine_diff_density_max 0.778
_refine_diff_density_min -1.733
_refine_diff_density_rms 0.199
_refine_ls_extinction_method none
_refine_ls_goodness_of_fit_ref 1.286
_refine_ls_hydrogen_treatment 'ideal NH3 groups'
_refine_ls_matrix_type full
_refine_ls_number_parameters 37
_refine_ls_number_reflns 1458
_refine_ls_number_restraints 0
_refine_ls_restrained_S_all 1.286
_refine_ls_R_factor_all 0.0389
_refine_ls_R_factor_gt 0.0299
_refine_ls_shift/su_max 0.003
_refine_ls_shift/su_mean 0.001
_refine_ls_structure_factor_coef Fsqd
_refine_ls_weighting_details 'calc w=1/[\s^2^(Fo^2^)+(0.0308P)^2^+0.0000P] where P=(Fo^2^+2Fc^2^)/3'
_refine_ls_weighting_scheme calc
_refine_ls_wR_factor_gt 0.0666
_refine_ls_wR_factor_ref 0.0696
_reflns_number_gt 1210
_reflns_number_total 1458
_reflns_threshold_expression >2sigma(I)
_cod_data_source_file ja026045c_s2_2.cif
_cod_data_source_block RuSO2Cl_light
_cod_original_formula_sum 'H12 Cl2 N4 O2 Ru S'
_cod_database_code 4115000

loop_
_symmetry_equiv_pos_as_xyz
'x, y, z'
'-x+1/2, -y, z+1/2'
'-x, y+1/2, -z'
'x+1/2, -y+1/2, -z+1/2'
'-x, -y, -z'
'x-1/2, y, -z-1/2'
'x, -y-1/2, z'
'-x-1/2, y-1/2, z-1/2'

loop_
_atom_site_label
_atom_site_type_symbol
_atom_site_fract_x
_atom_site_fract_y
_atom_site_fract_z
_atom_site_U_iso_or_equiv
_atom_site_adp_type
_atom_site_occupancy
_atom_site_symmetry_multiplicity
_atom_site_calc_flag
_atom_site_refinement_flags
_atom_site_disorder_assembly
_atom_site_disorder_group
Ru1 Ru 0.0853 0.7500 0.7803 0.007 Uani 0.90 2 d SP . 1
Cl1 Cl 0.0029 0.7500 1.0107 0.013 Uani 0.90 2 d SP . 1
Cl2 Cl 0.15093(7) 0.2500 0.56666(11) 0.0170(2) Uani 1 2 d S . .
S1 S 0.1664 0.7500 0.5901 0.014 Uani 0.90 2 d SP . 1
O1 O 0.2711 0.7500 0.6011 0.024 Uani 0.90 2 d SP . 1
O2 O 0.1298 0.7500 0.4452 0.022 Uani 0.90 2 d SP . 1
N1 N 0.1743 0.9574 0.8690 0.014 Uani 0.90 1 d P . 1
H1A H 0.2231 0.9059 0.9169 0.021 Uiso 0.90 1 d . A 1
H1B H 0.1398 1.0262 0.9298 0.021 Uiso 0.90 1 d . B 1
H1C H 0.1974 1.0272 0.7978 0.021 Uiso 0.90 1 d . C 1
N2 N -0.0130 0.9533 0.7087 0.012 Uani 0.90 1 d P . 1
H2A H -0.0536 0.9044 0.6445 0.018 Uiso 0.90 1 d . D 1
H2B H 0.0194 1.0448 0.6673 0.018 Uiso 0.90 1 d . E 1
H2C H -0.0463 0.9959 0.7843 0.018 Uiso 0.90 1 d . F 1
Ru1A Ru 0.0851(2) 0.7500 0.7690(4) 0.0134(10) Uani 0.10 2 d SP . 2
Cl1A Cl 0.0160(8) 0.7500 0.9989(11) 0.0163(19) Uani 0.10 2 d SP . 2
S1A S 0.2215(11) 0.7500 0.6217(17) 0.037(3) Uiso 0.10 2 d SP . 2
O1A O 0.130(2) 0.7500 0.541(3) 0.019(6) Uiso 0.10 2 d SP . 2
O2A O 0.299(4) 0.871(8) 0.648(7) 0.043(13) Uiso 0.05 1 d P . 2
N1A N 0.164(2) 0.956(4) 0.861(3) 0.023(5) Uiso 0.10 1 d P . 2
H1AA H 0.1306 1.0052 0.9361 0.034 Uiso 0.10 1 calc PR . 2
H1AB H 0.1762 1.0436 0.7931 0.034 Uiso 0.10 1 calc PR . 2
H1AC H 0.2212 0.9094 0.8941 0.034 Uiso 0.10 1 calc PR . 2
N2A N -0.009(2) 0.946(4) 0.701(3) 0.023(6) Uiso 0.10 1 d P . 2
H2AA H -0.0680 0.9269 0.7433 0.035 Uiso 0.10 1 calc PR . 2
H2AB H -0.0158 0.9395 0.6025 0.035 Uiso 0.10 1 calc PR . 2
H2AC H 0.0132 1.0585 0.7262 0.035 Uiso 0.10 1 calc PR . 2

loop_
_atom_site_aniso_label
_atom_site_aniso_U_11
_atom_site_aniso_U_22
_atom_site_aniso_U_33
_atom_site_aniso_U_23
_atom_site_aniso_U_13
_atom_site_aniso_U_12
Ru1 0.009 0.007 0.005 0.000 0.000 0.000
Cl1 0.015 0.013 0.011 0.000 0.004 0.000
Cl2 0.0143(4) 0.0227(5) 0.0140(4) 0.000 0.0022(3) 0.000
S1 0.015 0.012 0.014 0.000 0.003 0.000
O1 0.015 0.037 0.018 0.000 0.006 0.000
O2 0.029 0.023 0.016 0.000 0.006 0.000
N1 0.012 0.012 0.017 -0.002 -0.004 -0.002
N2 0.014 0.012 0.011 0.000 -0.002 0.004
Ru1A 0.0140(15) 0.0124(15) 0.0137(16) 0.000 -0.0003(12) 0.000
Cl1A 0.025(5) 0.009(4) 0.014(4) 0.000 -0.004(4) 0.000

loop_
_atom_type_symbol
_atom_type_description
_atom_type_scat_dispersion_real
_atom_type_scat_dispersion_imag
_atom_type_scat_source
N N 0.0061 0.0033 'International Tables Vol C Tables 4.2.6.8 and 6.1.1.4'
H H 0.0000 0.0000 'International Tables Vol C Tables 4.2.6.8 and 6.1.1.4'
O O 0.0106 0.0060 'International Tables Vol C Tables 4.2.6.8 and 6.1.1.4'
S S 0.1246 0.1234 'International Tables Vol C Tables 4.2.6.8 and 6.1.1.4'
Cl Cl 0.1484 0.1585 'International Tables Vol C Tables 4.2.6.8 and 6.1.1.4'
Ru Ru -1.2594 0.8363 'International Tables Vol C Tables 4.2.6.8 and 6.1.1.4'

loop_
_geom_angle_atom_site_label_1
_geom_angle_atom_site_label_2
_geom_angle_atom_site_label_3
_geom_angle
_geom_angle_site_symmetry_1
_geom_angle_site_symmetry_3
S1 Ru1 N1 90.6 . .
S1 Ru1 N1 90.6 . 7_575
N1 Ru1 N1 91.3 . 7_575
S1 Ru1 N2 94.9 . 7_575
N1 Ru1 N2 174.4 . 7_575
N1 Ru1 N2 89.6 7_575 7_575
S1 Ru1 N2 94.9 . .
N1 Ru1 N2 89.6 . .
N1 Ru1 N2 174.4 7_575 .
N2 Ru1 N2 88.9 7_575 .
S1 Ru1 Cl1 175.6 . .
N1 Ru1 Cl1 86.3 . .
N1 Ru1 Cl1 86.3 7_575 .
N2 Ru1 Cl1 88.3 7_575 .
N2 Ru1 Cl1 88.3 . .
O2 S1 O1 114.8 . .
O2 S1 Ru1 126.5 . .
O1 S1 Ru1 118.7 . .
N2A Ru1A N2A 89.2(15) 7_575 .
N2A Ru1A N1A 171.2(10) 7_575 .
N2A Ru1A N1A 87.4(11) . .
N2A Ru1A N1A 87.4(11) 7_575 7_575
N2A Ru1A N1A 171.2(10) . 7_575
N1A Ru1A N1A 94.7(15) . 7_575
N2A Ru1A O1A 83.6(10) 7_575 .
N2A Ru1A O1A 83.6(10) . .
N1A Ru1A O1A 104.1(9) . .
N1A Ru1A O1A 104.1(9) 7_575 .
N2A Ru1A Cl1A 90.9(8) 7_575 .
N2A Ru1A Cl1A 90.9(8) . .
N1A Ru1A Cl1A 81.0(8) . .
N1A Ru1A Cl1A 81.0(8) 7_575 .
O1A Ru1A Cl1A 172.3(9) . .
N2A Ru1A S1A 110.0(8) 7_575 .
N2A Ru1A S1A 110.0(8) . .
N1A Ru1A S1A 78.8(8) . .
N1A Ru1A S1A 78.8(8) 7_575 .
O1A Ru1A S1A 37.7(9) . .
Cl1A Ru1A S1A 150.0(5) . .
O2A S1A O1A 138(3) . .
O2A S1A O1A 138(3) 7_575 .
O2A S1A Ru1A 121(3) . .
O2A S1A Ru1A 121(3) 7_575 .
O1A S1A Ru1A 66.3(13) . .
S1A O1A Ru1A 76.0(14) . .

loop_
_geom_bond_atom_site_label_1
_geom_bond_atom_site_label_2
_geom_bond_distance
_geom_bond_site_symmetry_2
Ru1 S1 2.0797 .
Ru1 N1 2.1143 .
Ru1 N1 2.1143 7_575
Ru1 N2 2.1167 7_575
Ru1 N2 2.1167 .
Ru1 Cl1 2.4070 .
S1 O1 1.4516 .
S1 O2 1.4263 .
Ru1A N2A 2.04(3) 7_575
Ru1A N2A 2.04(3) .
Ru1A N1A 2.04(3) .
Ru1A N1A 2.04(3) 7_575
Ru1A O1A 2.19(3) .
Ru1A Cl1A 2.322(11) .
Ru1A S1A 2.323(16) .
S1A O1A 1.46(3) .
S1A O2A 1.41(6) .
S1A O2A 1.41(6) 7_575

loop_
_geom_torsion_atom_site_label_1
_geom_torsion_atom_site_label_2
_geom_torsion_atom_site_label_3
_geom_torsion_atom_site_label_4
_geom_torsion
_geom_torsion_site_symmetry_1
_geom_torsion_site_symmetry_4
N1 Ru1 S1 O2 -134.3 . .
N1 Ru1 S1 O2 134.3 7_575 .
N2 Ru1 S1 O2 44.7 7_575 .
N2 Ru1 S1 O2 -44.7 . .
Cl1 Ru1 S1 O2 180.0 . .
N1 Ru1 S1 O1 45.7 . .
N1 Ru1 S1 O1 -45.7 7_575 .
N2 Ru1 S1 O1 -135.3 7_575 .
N2 Ru1 S1 O1 135.3 . .
Cl1 Ru1 S1 O1 0.0 . .
N2A Ru1A S1A O2A -179(3) 7_575 .
N2A Ru1A S1A O2A 85(3) . .
N1A Ru1A S1A O2A 2(3) . .
N1A Ru1A S1A O2A -95(3) 7_575 .
O1A Ru1A S1A O2A 133(3) . .
Cl1A Ru1A S1A O2A -47(3) . .
N2A Ru1A S1A O2A -85(3) 7_575 7_575
N2A Ru1A S1A O2A 179(3) . 7_575
N1A Ru1A S1A O2A 95(3) . 7_575
N1A Ru1A S1A O2A -2(3) 7_575 7_575
O1A Ru1A S1A O2A -133(3) . 7_575
Cl1A Ru1A S1A O2A 47(3) . 7_575
N2A Ru1A S1A O1A 48.4(8) 7_575 .
N2A Ru1A S1A O1A -48.4(8) . .
N1A Ru1A S1A O1A -131.4(8) . .
N1A Ru1A S1A O1A 131.4(8) 7_575 .
Cl1A Ru1A S1A O1A 180.000(4) . .
O1A S1A O2A O2A -153(5) . 7_575
Ru1A S1A O2A O2A 119(3) . 7_575
O2A S1A O1A Ru1A -111(4) . .
O2A S1A O1A Ru1A 111(4) 7_575 .
N2A Ru1A O1A S1A -135.1(8) 7_575 .
N2A Ru1A O1A S1A 135.1(8) . .
N1A Ru1A O1A S1A 49.3(8) . .
N1A Ru1A O1A S1A -49.3(8) 7_575 .
Cl1A Ru1A O1A S1A 180.000(15) . .
